data_2228507
loop_
_publ_author_name
'Dabrowski, Marek'
'Luli\'nski, Sergiusz'
'Serwatowski, Janusz'
'Wilmowicz, Agnieszka'

_publ_section_title
;
 1,2:3,5-Bis[(4-<i>tert</i>-butylphenyl)boranediyl]-\a-<small>D</small>-glucofuranose
;
_journal_coeditor_code PB2045
_journal_issue 12
_journal_name_full 'Acta Crystallographica Section E'
_journal_page_first o3166
_journal_paper_doi 10.1107/S1600536810046222
_journal_volume 66
_journal_year 2010
_chemical_formula_iupac 'C26 H34 B2 O6'
_chemical_formula_moiety 'C26 H34 B2 O6'
_chemical_formula_sum 'C26 H34 B2 O6'
_chemical_formula_weight 464.15
_chemical_melting_point 480
_chemical_name_systematic
;
1,2:3,5-Bis[(4-<i>tert</i>-butylphenyl)boranediyl]-\a-D-glucofuranose
;
_space_group_IT_number 4
_symmetry_cell_setting monoclinic
_symmetry_space_group_name_Hall 'P 2yb'
_symmetry_space_group_name_H-M 'P 1 21 1'
_atom_sites_solution_hydrogens geom
_atom_sites_solution_primary direct
_atom_sites_solution_secondary difmap
_audit_creation_method SHELXL-97
_cell_angle_alpha 90.00
_cell_angle_beta 104.103(3)
_cell_angle_gamma 90.00
_cell_formula_units_Z 4
_cell_length_a 11.2372(3)
_cell_length_b 10.1910(3)
_cell_length_c 22.5084(7)
_cell_measurement_reflns_used 28404
_cell_measurement_temperature 100(2)
_cell_measurement_theta_max 28.76
_cell_measurement_theta_min 2.23
_cell_volume 2499.93(13)
_computing_cell_refinement
;
<i>CrysAlis RED</i> (Oxford Diffraction, 2005)
;
_computing_data_collection
;
<i>CrysAlis CCD</i> (Oxford Diffraction, 2005)
;
_computing_data_reduction
;
<i>CrysAlis RED</i> (Oxford Diffraction, 2005)
;
_computing_molecular_graphics 'DIAMOND (Brandenburg, 1999)'
_computing_publication_material 'SHELXL97 (Sheldrick, 2008)'
_computing_structure_refinement 'SHELXL97 (Sheldrick, 2008)'
_computing_structure_solution 'SHELXS97 (Sheldrick, 2008)'
_diffrn_ambient_temperature 100(2)
_diffrn_detector_area_resol_mean 8.6479
_diffrn_measured_fraction_theta_full 0.994
_diffrn_measured_fraction_theta_max 0.961
_diffrn_measurement_device_type 'Kuma KM-4-CCD'
_diffrn_measurement_method \w
_diffrn_radiation_monochromator graphite
_diffrn_radiation_source 'fine-focus sealed tube'
_diffrn_radiation_type MoK\a
_diffrn_radiation_wavelength 0.71073
_diffrn_reflns_av_R_equivalents 0.0245
_diffrn_reflns_av_sigmaI/netI 0.0337
_diffrn_reflns_limit_h_max 15
_diffrn_reflns_limit_h_min -14
_diffrn_reflns_limit_k_max 13
_diffrn_reflns_limit_k_min -13
_diffrn_reflns_limit_l_max 30
_diffrn_reflns_limit_l_min -29
_diffrn_reflns_number 47322
_diffrn_reflns_theta_full 28.00
_diffrn_reflns_theta_max 28.64
_diffrn_reflns_theta_min 2.73
_exptl_absorpt_coefficient_mu 0.085
_exptl_absorpt_correction_T_max 0.98
_exptl_absorpt_correction_T_min 0.95
_exptl_absorpt_correction_type multi-scan
_exptl_absorpt_process_details
;
(CrysAlis RED; Oxford Diffraction 2005)
;
_exptl_crystal_colour colourless
_exptl_crystal_density_diffrn 1.233
_exptl_crystal_density_method 'not measured'
_exptl_crystal_description prismatic
_exptl_crystal_F_000 992
_exptl_crystal_size_max 0.60
_exptl_crystal_size_mid 0.30
_exptl_crystal_size_min 0.22
_refine_diff_density_max 0.244
_refine_diff_density_min -0.189
_refine_ls_extinction_method none
_refine_ls_goodness_of_fit_ref 0.991
_refine_ls_hydrogen_treatment constr
_refine_ls_matrix_type full
_refine_ls_number_parameters 627
_refine_ls_number_reflns 6519
_refine_ls_number_restraints 1
_refine_ls_restrained_S_all 0.991
_refine_ls_R_factor_all 0.0404
_refine_ls_R_factor_gt 0.0307
_refine_ls_shift/su_max 0.001
_refine_ls_shift/su_mean 0.000
_refine_ls_structure_factor_coef Fsqd
_refine_ls_weighting_details 'calc w=1/[\s^2^(Fo^2^)+(0.0459P)^2^+0.0000P] where P=(Fo^2^+2Fc^2^)/3'
_refine_ls_weighting_scheme calc
_refine_ls_wR_factor_gt 0.0703
_refine_ls_wR_factor_ref 0.0718
_reflns_number_gt 5409
_reflns_number_total 6519
_reflns_threshold_expression I>2sigma(I)
_cod_data_source_file pb2045.cif
_cod_data_source_block I
_cod_original_sg_symbol_H-M 'P 21'
_cod_database_code 2228507
_cod_database_fobs_code 2228507

loop_
_symmetry_equiv_pos_as_xyz
'x, y, z'
'-x, y+1/2, -z'

loop_
_atom_site_type_symbol
_atom_site_label
_atom_site_fract_x
_atom_site_fract_y
_atom_site_fract_z
_atom_site_U_iso_or_equiv
_atom_site_adp_type
_atom_site_calc_flag
_atom_site_refinement_flags
_atom_site_occupancy
_atom_site_disorder_assembly
_atom_site_disorder_group
B B1A -0.05450(17) 0.11527(19) 0.33127(9) 0.0162(4) Uani d . 1 . .
B B2A 0.15751(16) 0.0744(2) 0.57760(9) 0.0167(4) Uani d . 1 . .
C C1A -0.05567(14) 0.05711(17) 0.44985(7) 0.0152(3) Uani d . 1 . .
H H1A -0.0739 0.0653 0.4910 0.018 Uiso calc R 1 . .
C C2A 0.02250(15) 0.17288(17) 0.43916(7) 0.0163(4) Uani d . 1 . .
H H2A -0.0080 0.2577 0.4522 0.020 Uiso calc R 1 . .
C C3A 0.14809(15) 0.13639(17) 0.47939(7) 0.0164(4) Uani d . 1 . .
H H3A 0.2172 0.1681 0.4623 0.020 Uiso calc R 1 . .
C C4A 0.14303(15) -0.01529(17) 0.48322(7) 0.0170(4) Uani d . 1 . .
H H4A 0.2092 -0.0575 0.4671 0.020 Uiso calc R 1 . .
C C5A -0.17374(15) 0.03966(17) 0.40139(7) 0.0153(3) Uani d . 1 . .
H H5A -0.2085 -0.0486 0.4068 0.018 Uiso calc R 1 . .
C C6A -0.26913(15) 0.14410(17) 0.40528(7) 0.0170(3) Uani d . 1 . .
H H6A1 -0.2334 0.2322 0.4028 0.020 Uiso calc R 1 . .
H H6A2 -0.3408 0.1344 0.3699 0.020 Uiso calc R 1 . .
C C7A -0.04092(15) 0.12469(17) 0.26366(7) 0.0165(3) Uani d . 1 . .
C C8A -0.13660(15) 0.08451(17) 0.21478(8) 0.0187(4) Uani d . 1 . .
H H8A -0.2103 0.0522 0.2230 0.022 Uiso calc R 1 . .
C C9A -0.12639(15) 0.09073(18) 0.15468(8) 0.0190(4) Uani d . 1 . .
H H9A -0.1932 0.0626 0.1226 0.023 Uiso calc R 1 . .
C C10A -0.01962(15) 0.13757(17) 0.14030(8) 0.0168(3) Uani d . 1 . .
C C11A 0.07554(15) 0.17926(17) 0.18901(8) 0.0183(4) Uani d . 1 . .
H H11A 0.1489 0.2123 0.1808 0.022 Uiso calc R 1 . .
C C12A 0.06513(15) 0.17350(17) 0.24947(8) 0.0180(4) Uani d . 1 . .
H H12A 0.1312 0.2032 0.2815 0.022 Uiso calc R 1 . .
C C13A 0.14908(14) 0.08726(17) 0.64508(7) 0.0163(4) Uani d . 1 . .
C C14A 0.14777(15) 0.21093(18) 0.67181(8) 0.0191(4) Uani d . 1 . .
H H14A 0.1614 0.2867 0.6498 0.023 Uiso calc R 1 . .
C C15A 0.12716(15) 0.22555(18) 0.72956(8) 0.0193(4) Uani d . 1 . .
H H15A 0.1273 0.3110 0.7464 0.023 Uiso calc R 1 . .
C C16A 0.10604(14) 0.11714(17) 0.76369(7) 0.0167(4) Uani d . 1 . .
C C17A 0.10985(15) -0.00752(17) 0.73780(8) 0.0186(4) Uani d . 1 . .
H H17A 0.0977 -0.0834 0.7601 0.022 Uiso calc R 1 . .
C C18A 0.13121(15) -0.02131(17) 0.67968(8) 0.0188(4) Uani d . 1 . .
H H18A 0.1337 -0.1068 0.6632 0.023 Uiso calc R 1 . .
C C19A 0.07786(15) 0.13829(17) 0.82624(7) 0.0181(4) Uani d . 1 . .
C C20A 0.18873(16) 0.2038(2) 0.87000(8) 0.0242(4) Uani d . 1 . .
H H20A 0.2622 0.1502 0.8724 0.036 Uiso calc R 1 . .
H H20B 0.1731 0.2116 0.9108 0.036 Uiso calc R 1 . .
H H20C 0.2015 0.2913 0.8546 0.036 Uiso calc R 1 . .
C C21A -0.03485(16) 0.22779(19) 0.81846(8) 0.0232(4) Uani d . 1 . .
H H21A -0.0169 0.3134 0.8028 0.035 Uiso calc R 1 . .
H H21B -0.0549 0.2393 0.8581 0.035 Uiso calc R 1 . .
H H21C -0.1047 0.1877 0.7894 0.035 Uiso calc R 1 . .
C C22A 0.05076(17) 0.00842(19) 0.85447(8) 0.0242(4) Uani d . 1 . .
H H22A -0.0199 -0.0341 0.8270 0.036 Uiso calc R 1 . .
H H22B 0.0323 0.0254 0.8941 0.036 Uiso calc R 1 . .
H H22C 0.1225 -0.0492 0.8603 0.036 Uiso calc R 1 . .
C C23A -0.01052(15) 0.13871(18) 0.07325(7) 0.0176(4) Uani d . 1 . .
C C24A -0.11940(17) 0.2150(2) 0.03317(8) 0.0245(4) Uani d . 1 . .
H H24A -0.1966 0.1739 0.0362 0.037 Uiso calc R 1 . .
H H24B -0.1136 0.2134 -0.0096 0.037 Uiso calc R 1 . .
H H24C -0.1172 0.3060 0.0474 0.037 Uiso calc R 1 . .
C C25A -0.01485(17) -0.00393(19) 0.04997(8) 0.0232(4) Uani d . 1 . .
H H25A -0.0914 -0.0454 0.0537 0.035 Uiso calc R 1 . .
H H25B 0.0552 -0.0528 0.0745 0.035 Uiso calc R 1 . .
H H25C -0.0111 -0.0042 0.0069 0.035 Uiso calc R 1 . .
C C26A 0.10810(16) 0.2025(2) 0.06552(8) 0.0243(4) Uani d . 1 . .
H H26A 0.1089 0.2025 0.0221 0.036 Uiso calc R 1 . .
H H26B 0.1788 0.1529 0.0889 0.036 Uiso calc R 1 . .
H H26C 0.1126 0.2931 0.0806 0.036 Uiso calc R 1 . .
O O1A 0.02515(10) -0.05418(11) 0.44963(5) 0.0169(3) Uani d . 1 . .
O O2A -0.15223(10) 0.04640(12) 0.34114(5) 0.0182(3) Uani d . 1 . .
O O3A 0.03041(10) 0.17685(12) 0.37658(5) 0.0181(3) Uani d . 1 . .
O O4A 0.15721(10) -0.04286(12) 0.54725(5) 0.0186(3) Uani d . 1 . .
O O5A 0.15740(10) 0.18162(12) 0.54097(5) 0.0181(3) Uani d . 1 . .
O O6A -0.30884(10) 0.13444(13) 0.46061(5) 0.0205(3) Uani d . 1 . .
H H6A -0.2547 0.1657 0.4897 0.031 Uiso calc R 1 . .
B B1B -0.37416(18) 0.0014(2) 0.69984(9) 0.0191(4) Uani d . 1 . .
B B2B -0.50375(17) -0.1162(2) 0.45330(9) 0.0172(4) Uani d . 1 . .
C C1B -0.32186(15) -0.02484(17) 0.58744(7) 0.0162(3) Uani d . 1 . .
H H1B -0.3047 0.0028 0.5477 0.019 Uiso calc R 1 . .
C C2B -0.45126(15) 0.01735(17) 0.58916(7) 0.0162(3) Uani d . 1 . .
H H2B -0.4706 0.1079 0.5725 0.019 Uiso calc R 1 . .
C C3B -0.53087(15) -0.08554(17) 0.54920(7) 0.0169(4) Uani d . 1 . .
H H3B -0.6026 -0.1116 0.5655 0.020 Uiso calc R 1 . .
C C4B -0.44075(15) -0.20161(17) 0.54991(8) 0.0171(4) Uani d . 1 . .
H H4B -0.4734 -0.2852 0.5630 0.020 Uiso calc R 1 . .
C C5B -0.22174(16) 0.02487(18) 0.63990(7) 0.0195(4) Uani d . 1 . .
H H5B -0.1460 -0.0280 0.6417 0.023 Uiso calc R 1 . .
C C6B -0.19178(16) 0.16913(19) 0.63265(8) 0.0215(4) Uani d . 1 . .
H H6B1 -0.2662 0.2231 0.6300 0.026 Uiso calc R 1 . .
H H6B2 -0.1282 0.1984 0.6689 0.026 Uiso calc R 1 . .
C C7B -0.40312(16) -0.01712(18) 0.76364(7) 0.0191(4) Uani d . 1 . .
C C8B -0.31073(16) -0.00618(19) 0.81758(8) 0.0229(4) Uani d . 1 . .
H H8B -0.2294 0.0131 0.8151 0.028 Uiso calc R 1 . .
C C9B -0.33471(15) -0.02280(19) 0.87460(8) 0.0214(4) Uani d . 1 . .
H H9B -0.2702 -0.0118 0.9104 0.026 Uiso calc R 1 . .
C C10B -0.45185(15) -0.05533(17) 0.88046(7) 0.0167(3) Uani d . 1 . .
C C11B -0.54493(16) -0.06565(19) 0.82682(8) 0.0208(4) Uani d . 1 . .
H H11B -0.6260 -0.0861 0.8293 0.025 Uiso calc R 1 . .
C C12B -0.52069(16) -0.04637(19) 0.76972(8) 0.0224(4) Uani d . 1 . .
H H12B -0.5859 -0.0533 0.7340 0.027 Uiso calc R 1 . .
C C13B -0.51855(15) -0.10119(17) 0.38352(8) 0.0170(4) Uani d . 1 . .
C C14B -0.60372(16) -0.01384(18) 0.34760(8) 0.0213(4) Uani d . 1 . .
H H14B -0.6539 0.0387 0.3665 0.026 Uiso calc R 1 . .
C C15B -0.61530(16) -0.00353(19) 0.28521(8) 0.0218(4) Uani d . 1 . .
H H15B -0.6735 0.0560 0.2620 0.026 Uiso calc R 1 . .
C C16B -0.54304(15) -0.07903(17) 0.25534(8) 0.0182(4) Uani d . 1 . .
C C17B -0.45914(15) -0.16602(18) 0.29079(8) 0.0193(4) Uani d . 1 . .
H H17B -0.4094 -0.2190 0.2718 0.023 Uiso calc R 1 . .
C C18B -0.44731(15) -0.17626(17) 0.35355(8) 0.0184(4) Uani d . 1 . .
H H18B -0.3891 -0.2360 0.3766 0.022 Uiso calc R 1 . .
C C19B -0.55901(16) -0.06446(19) 0.18590(8) 0.0210(4) Uani d . 1 . .
C C20B -0.68993(17) -0.1066(2) 0.15334(8) 0.0287(4) Uani d . 1 . .
H H20D -0.7015 -0.1994 0.1620 0.043 Uiso calc R 1 . .
H H20E -0.7025 -0.0941 0.1091 0.043 Uiso calc R 1 . .
H H20F -0.7492 -0.0532 0.1682 0.043 Uiso calc R 1 . .
C C21B -0.53829(19) 0.0793(2) 0.17082(9) 0.0302(4) Uani d . 1 . .
H H21D -0.5970 0.1352 0.1848 0.045 Uiso calc R 1 . .
H H21E -0.5501 0.0892 0.1265 0.045 Uiso calc R 1 . .
H H21F -0.4545 0.1054 0.1916 0.045 Uiso calc R 1 . .
C C22B -0.46919(18) -0.1506(2) 0.16226(9) 0.0292(5) Uani d . 1 . .
H H22D -0.3849 -0.1255 0.1826 0.044 Uiso calc R 1 . .
H H22E -0.4826 -0.1387 0.1179 0.044 Uiso calc R 1 . .
H H22F -0.4825 -0.2428 0.1711 0.044 Uiso calc R 1 . .
C C23B -0.47421(15) -0.07315(18) 0.94441(7) 0.0180(4) Uani d . 1 . .
C C24B -0.46988(18) 0.0627(2) 0.97443(9) 0.0281(4) Uani d . 1 . .
H H24D -0.3898 0.1032 0.9767 0.042 Uiso calc R 1 . .
H H24E -0.4824 0.0533 1.0158 0.042 Uiso calc R 1 . .
H H24F -0.5347 0.1183 0.9499 0.042 Uiso calc R 1 . .
C C25B -0.37355(16) -0.1596(2) 0.98413(8) 0.0228(4) Uani d . 1 . .
H H25D -0.2933 -0.1184 0.9876 0.034 Uiso calc R 1 . .
H H25E -0.3746 -0.2462 0.9651 0.034 Uiso calc R 1 . .
H H25F -0.3886 -0.1693 1.0250 0.034 Uiso calc R 1 . .
C C26B -0.59886(16) -0.1354(2) 0.94248(8) 0.0239(4) Uani d . 1 . .
H H26D -0.6063 -0.1511 0.9844 0.036 Uiso calc R 1 . .
H H26E -0.6058 -0.2189 0.9203 0.036 Uiso calc R 1 . .
H H26F -0.6644 -0.0761 0.9215 0.036 Uiso calc R 1 . .
O O1B -0.32857(10) -0.16637(12) 0.58971(5) 0.0175(3) Uani d . 1 . .
O O2B -0.25412(11) 0.01234(13) 0.69747(5) 0.0232(3) Uani d . 1 . .
O O3B -0.47056(10) 0.00418(12) 0.64942(5) 0.0193(3) Uani d . 1 . .
O O4B -0.42916(10) -0.20952(12) 0.48781(5) 0.0182(3) Uani d . 1 . .
O O5B -0.56770(10) -0.04289(12) 0.48642(5) 0.0175(3) Uani d . 1 . .
O O6B -0.14817(11) 0.18677(13) 0.57813(5) 0.0233(3) Uani d . 1 . .
H H6B -0.0839 0.2323 0.5864 0.035 Uiso calc R 1 . .

loop_
_atom_site_aniso_label
_atom_site_aniso_U_11
_atom_site_aniso_U_22
_atom_site_aniso_U_33
_atom_site_aniso_U_12
_atom_site_aniso_U_13
_atom_site_aniso_U_23
B1A 0.0159(9) 0.0133(10) 0.0197(10) 0.0036(8) 0.0051(8) 0.0009(8)
B2A 0.0104(8) 0.0175(10) 0.0217(10) 0.0003(8) 0.0032(7) 0.0000(8)
C1A 0.0170(8) 0.0136(8) 0.0164(8) 0.0015(7) 0.0069(7) -0.0006(7)
C2A 0.0196(8) 0.0151(9) 0.0150(8) -0.0001(7) 0.0058(7) -0.0007(7)
C3A 0.0151(8) 0.0194(9) 0.0153(8) -0.0024(7) 0.0048(7) -0.0010(7)
C4A 0.0149(8) 0.0192(9) 0.0170(8) 0.0004(7) 0.0044(7) -0.0009(7)
C5A 0.0162(8) 0.0172(9) 0.0137(8) -0.0014(7) 0.0062(6) 0.0002(7)
C6A 0.0168(8) 0.0179(9) 0.0170(8) 0.0002(7) 0.0052(7) 0.0019(7)
C7A 0.0194(8) 0.0139(8) 0.0167(8) 0.0030(7) 0.0055(7) -0.0001(7)
C8A 0.0170(8) 0.0175(9) 0.0231(9) -0.0009(7) 0.0078(7) 0.0022(7)
C9A 0.0173(8) 0.0193(9) 0.0186(9) -0.0015(7) 0.0013(7) -0.0008(7)
C10A 0.0193(8) 0.0129(8) 0.0186(9) 0.0024(7) 0.0058(7) 0.0012(7)
C11A 0.0160(8) 0.0176(9) 0.0220(9) 0.0002(7) 0.0060(7) 0.0019(7)
C12A 0.0176(8) 0.0168(9) 0.0185(9) 0.0001(7) 0.0021(7) -0.0011(7)
C13A 0.0112(8) 0.0193(9) 0.0176(8) 0.0003(7) 0.0016(6) 0.0015(7)
C14A 0.0185(9) 0.0175(9) 0.0214(9) -0.0023(7) 0.0052(7) 0.0030(7)
C15A 0.0203(9) 0.0146(9) 0.0229(9) -0.0028(7) 0.0051(7) -0.0026(7)
C16A 0.0125(8) 0.0198(9) 0.0175(9) -0.0012(7) 0.0030(7) -0.0005(7)
C17A 0.0207(9) 0.0147(9) 0.0203(9) -0.0007(7) 0.0048(7) 0.0031(7)
C18A 0.0200(9) 0.0150(9) 0.0209(9) 0.0011(7) 0.0038(7) -0.0018(7)
C19A 0.0190(8) 0.0179(9) 0.0185(9) -0.0034(7) 0.0067(7) -0.0007(7)
C20A 0.0251(9) 0.0287(11) 0.0189(9) -0.0051(8) 0.0054(7) -0.0022(8)
C21A 0.0225(9) 0.0248(10) 0.0238(10) 0.0000(8) 0.0086(8) -0.0025(8)
C22A 0.0287(10) 0.0258(10) 0.0206(9) -0.0026(8) 0.0106(8) 0.0019(8)
C23A 0.0201(8) 0.0191(9) 0.0138(8) -0.0005(7) 0.0045(7) -0.0003(7)
C24A 0.0273(10) 0.0274(10) 0.0190(9) 0.0037(8) 0.0057(8) 0.0028(8)
C25A 0.0295(10) 0.0230(10) 0.0181(9) -0.0008(8) 0.0079(8) -0.0024(7)
C26A 0.0267(10) 0.0296(11) 0.0185(9) -0.0036(8) 0.0091(7) 0.0032(8)
O1A 0.0167(6) 0.0136(6) 0.0208(6) 0.0008(5) 0.0053(5) -0.0020(5)
O2A 0.0180(6) 0.0221(7) 0.0150(6) -0.0032(5) 0.0052(5) -0.0024(5)
O3A 0.0206(6) 0.0191(6) 0.0151(6) -0.0036(5) 0.0054(5) 0.0015(5)
O4A 0.0199(6) 0.0183(6) 0.0175(6) 0.0021(5) 0.0041(5) 0.0015(5)
O5A 0.0194(6) 0.0180(6) 0.0168(6) -0.0032(5) 0.0041(5) -0.0017(5)
O6A 0.0182(6) 0.0268(7) 0.0178(6) 0.0000(5) 0.0069(5) 0.0002(5)
B1B 0.0200(10) 0.0185(10) 0.0183(10) -0.0009(8) 0.0038(8) -0.0008(8)
B2B 0.0138(9) 0.0154(10) 0.0219(10) -0.0043(8) 0.0033(8) -0.0025(8)
C1B 0.0160(8) 0.0172(9) 0.0163(8) -0.0001(7) 0.0058(7) 0.0016(7)
C2B 0.0183(8) 0.0165(9) 0.0142(8) 0.0010(7) 0.0048(7) 0.0012(7)
C3B 0.0146(8) 0.0187(9) 0.0175(8) -0.0003(7) 0.0043(7) 0.0011(7)
C4B 0.0161(8) 0.0164(9) 0.0189(9) -0.0012(7) 0.0048(7) -0.0003(7)
C5B 0.0183(9) 0.0257(10) 0.0152(8) -0.0014(7) 0.0051(7) 0.0007(7)
C6B 0.0210(9) 0.0255(10) 0.0178(9) -0.0038(8) 0.0046(7) -0.0030(8)
C7B 0.0209(9) 0.0188(9) 0.0174(9) 0.0006(7) 0.0042(7) 0.0015(7)
C8B 0.0176(9) 0.0287(10) 0.0230(9) -0.0034(8) 0.0057(7) 0.0039(8)
C9B 0.0178(9) 0.0276(10) 0.0162(9) -0.0016(8) -0.0007(7) 0.0015(7)
C10B 0.0202(8) 0.0131(8) 0.0173(8) 0.0015(7) 0.0054(7) 0.0001(7)
C11B 0.0162(8) 0.0268(11) 0.0200(9) -0.0018(8) 0.0056(7) 0.0001(7)
C12B 0.0194(9) 0.0281(10) 0.0174(9) -0.0007(8) -0.0001(7) -0.0002(8)
C13B 0.0152(8) 0.0164(9) 0.0192(9) -0.0030(7) 0.0034(7) -0.0023(7)
C14B 0.0205(9) 0.0208(10) 0.0232(9) 0.0019(8) 0.0066(7) -0.0043(7)
C15B 0.0185(9) 0.0218(10) 0.0234(9) 0.0065(8) 0.0018(7) 0.0009(8)
C16B 0.0178(8) 0.0182(9) 0.0191(9) -0.0009(7) 0.0054(7) -0.0003(7)
C17B 0.0178(9) 0.0206(9) 0.0199(9) 0.0016(7) 0.0056(7) -0.0026(7)
C18B 0.0147(8) 0.0164(9) 0.0233(9) 0.0007(7) 0.0031(7) 0.0015(7)
C19B 0.0216(9) 0.0251(10) 0.0168(9) 0.0031(8) 0.0057(7) 0.0007(7)
C20B 0.0269(10) 0.0390(12) 0.0186(10) 0.0013(9) 0.0024(8) -0.0013(9)
C21B 0.0335(11) 0.0312(11) 0.0263(10) -0.0010(9) 0.0082(8) 0.0059(9)
C22B 0.0312(11) 0.0383(12) 0.0200(10) 0.0076(9) 0.0098(8) 0.0002(9)
C23B 0.0188(8) 0.0203(9) 0.0152(8) 0.0004(7) 0.0051(7) 0.0020(7)
C24B 0.0347(11) 0.0248(10) 0.0266(10) 0.0016(9) 0.0110(8) -0.0043(8)
C25B 0.0192(9) 0.0303(11) 0.0199(9) 0.0001(8) 0.0066(7) 0.0053(8)
C26B 0.0197(9) 0.0307(11) 0.0227(10) -0.0004(8) 0.0076(8) 0.0050(8)
O1B 0.0158(6) 0.0157(6) 0.0201(6) 0.0010(5) 0.0026(5) 0.0009(5)
O2B 0.0206(6) 0.0344(8) 0.0143(6) -0.0040(6) 0.0039(5) 0.0018(5)
O3B 0.0184(6) 0.0241(7) 0.0159(6) 0.0038(5) 0.0053(5) 0.0005(5)
O4B 0.0202(6) 0.0170(6) 0.0172(6) 0.0022(5) 0.0044(5) -0.0017(5)
O5B 0.0166(6) 0.0205(6) 0.0147(6) 0.0016(5) 0.0021(5) 0.0003(5)
O6B 0.0229(7) 0.0261(7) 0.0214(7) -0.0094(6) 0.0062(5) 0.0011(5)

loop_
_atom_type_symbol
_atom_type_description
_atom_type_scat_dispersion_real
_atom_type_scat_dispersion_imag
_atom_type_scat_source
C C 0.0033 0.0000 'International Tables Vol C Tables 4.2.6.8 and 6.1.1.4'
H H 0.0000 0.0000 'International Tables Vol C Tables 4.2.6.8 and 6.1.1.4'
B B 0.0013 0.0000 'International Tables Vol C Tables 4.2.6.8 and 6.1.1.4'
O O 0.0106 0.0000 'International Tables Vol C Tables 4.2.6.8 and 6.1.1.4'

loop_
_geom_angle_atom_site_label_1
_geom_angle_atom_site_label_2
_geom_angle_atom_site_label_3
_geom_angle_site_symmetry_1
_geom_angle_site_symmetry_3
_geom_angle
_geom_angle_publ_flag
O2A B1A O3A . . 123.84(15) y
O2A B1A C7A . . 117.46(15) y
O3A B1A C7A . . 118.70(15) y
O5A B2A O4A . . 113.24(14) y
O5A B2A C13A . . 122.11(16) y
O4A B2A C13A . . 124.50(16) y
O1A C1A C5A . . 110.22(13) ?
O1A C1A C2A . . 102.63(12) ?
C5A C1A C2A . . 114.59(14) ?
O1A C1A H1A . . 109.7 ?
C5A C1A H1A . . 109.7 ?
C2A C1A H1A . . 109.7 ?
O3A C2A C1A . . 110.67(13) ?
O3A C2A C3A . . 108.68(12) ?
C1A C2A C3A . . 101.71(13) ?
O3A C2A H2A . . 111.8 ?
C1A C2A H2A . . 111.8 ?
C3A C2A H2A . . 111.8 ?
O5A C3A C2A . . 109.46(13) ?
O5A C3A C4A . . 105.12(13) ?
C2A C3A C4A . . 103.59(14) ?
O5A C3A H3A . . 112.7 ?
C2A C3A H3A . . 112.7 ?
C4A C3A H3A . . 112.7 ?
O1A C4A O4A . . 110.00(12) ?
O1A C4A C3A . . 107.00(13) ?
O4A C4A C3A . . 104.70(13) ?
O1A C4A H4A . . 111.6 ?
O4A C4A H4A . . 111.6 ?
C3A C4A H4A . . 111.6 ?
O2A C5A C1A . . 110.87(12) ?
O2A C5A C6A . . 107.62(12) ?
C1A C5A C6A . . 112.46(14) ?
O2A C5A H5A . . 108.6 ?
C1A C5A H5A . . 108.6 ?
C6A C5A H5A . . 108.6 ?
O6A C6A C5A . . 112.05(13) ?
O6A C6A H6A1 . . 109.2 ?
C5A C6A H6A1 . . 109.2 ?
O6A C6A H6A2 . . 109.2 ?
C5A C6A H6A2 . . 109.2 ?
H6A1 C6A H6A2 . . 107.9 ?
C12A C7A C8A . . 117.31(15) ?
C12A C7A B1A . . 122.22(15) ?
C8A C7A B1A . . 120.47(15) ?
C9A C8A C7A . . 121.56(15) ?
C9A C8A H8A . . 119.2 ?
C7A C8A H8A . . 119.2 ?
C8A C9A C10A . . 121.35(15) ?
C8A C9A H9A . . 119.3 ?
C10A C9A H9A . . 119.3 ?
C11A C10A C9A . . 117.20(15) ?
C11A C10A C23A . . 123.11(14) ?
C9A C10A C23A . . 119.68(14) ?
C12A C11A C10A . . 121.47(15) ?
C12A C11A H11A . . 119.3 ?
C10A C11A H11A . . 119.3 ?
C11A C12A C7A . . 121.10(15) ?
C11A C12A H12A . . 119.4 ?
C7A C12A H12A . . 119.4 ?
C18A C13A C14A . . 117.17(15) ?
C18A C13A B2A . . 122.09(15) ?
C14A C13A B2A . . 120.48(15) ?
C15A C14A C13A . . 121.55(16) ?
C15A C14A H14A . . 119.2 ?
C13A C14A H14A . . 119.2 ?
C14A C15A C16A . . 121.40(16) ?
C14A C15A H15A . . 119.3 ?
C16A C15A H15A . . 119.3 ?
C15A C16A C17A . . 117.44(15) ?
C15A C16A C19A . . 119.64(15) ?
C17A C16A C19A . . 122.91(15) ?
C18A C17A C16A . . 120.74(15) ?
C18A C17A H17A . . 119.6 ?
C16A C17A H17A . . 119.6 ?
C17A C18A C13A . . 121.67(16) ?
C17A C18A H18A . . 119.2 ?
C13A C18A H18A . . 119.2 ?
C22A C19A C16A . . 111.50(14) ?
C22A C19A C21A . . 108.60(14) ?
C16A C19A C21A . . 109.16(14) ?
C22A C19A C20A . . 108.73(14) ?
C16A C19A C20A . . 109.43(13) ?
C21A C19A C20A . . 109.38(15) ?
C19A C20A H20A . . 109.5 ?
C19A C20A H20B . . 109.5 ?
H20A C20A H20B . . 109.5 ?
C19A C20A H20C . . 109.5 ?
H20A C20A H20C . . 109.5 ?
H20B C20A H20C . . 109.5 ?
C19A C21A H21A . . 109.5 ?
C19A C21A H21B . . 109.5 ?
H21A C21A H21B . . 109.5 ?
C19A C21A H21C . . 109.5 ?
H21A C21A H21C . . 109.5 ?
H21B C21A H21C . . 109.5 ?
C19A C22A H22A . . 109.5 ?
C19A C22A H22B . . 109.5 ?
H22A C22A H22B . . 109.5 ?
C19A C22A H22C . . 109.5 ?
H22A C22A H22C . . 109.5 ?
H22B C22A H22C . . 109.5 ?
C26A C23A C10A . . 112.52(13) ?
C26A C23A C24A . . 107.95(15) ?
C10A C23A C24A . . 110.19(14) ?
C26A C23A C25A . . 108.55(15) ?
C10A C23A C25A . . 108.81(14) ?
C24A C23A C25A . . 108.75(14) ?
C23A C24A H24A . . 109.5 ?
C23A C24A H24B . . 109.5 ?
H24A C24A H24B . . 109.5 ?
C23A C24A H24C . . 109.5 ?
H24A C24A H24C . . 109.5 ?
H24B C24A H24C . . 109.5 ?
C23A C25A H25A . . 109.5 ?
C23A C25A H25B . . 109.5 ?
H25A C25A H25B . . 109.5 ?
C23A C25A H25C . . 109.5 ?
H25A C25A H25C . . 109.5 ?
H25B C25A H25C . . 109.5 ?
C23A C26A H26A . . 109.5 ?
C23A C26A H26B . . 109.5 ?
H26A C26A H26B . . 109.5 ?
C23A C26A H26C . . 109.5 ?
H26A C26A H26C . . 109.5 ?
H26B C26A H26C . . 109.5 ?
C4A O1A C1A . . 106.52(12) ?
B1A O2A C5A . . 120.33(13) ?
B1A O3A C2A . . 121.39(13) ?
B2A O4A C4A . . 108.30(13) ?
B2A O5A C3A . . 108.27(13) ?
C6A O6A H6A . . 109.5 ?
O3B B1B O2B . . 123.81(16) y
O3B B1B C7B . . 117.83(15) y
O2B B1B C7B . . 118.36(15) y
O5B B2B O4B . . 113.35(15) y
O5B B2B C13B . . 123.78(16) y
O4B B2B C13B . . 122.80(16) y
O1B C1B C5B . . 110.08(14) ?
O1B C1B C2B . . 102.82(13) ?
C5B C1B C2B . . 114.82(14) ?
O1B C1B H1B . . 109.6 ?
C5B C1B H1B . . 109.6 ?
C2B C1B H1B . . 109.6 ?
O3B C2B C3B . . 107.02(13) ?
O3B C2B C1B . . 111.29(13) ?
C3B C2B C1B . . 102.56(13) ?
O3B C2B H2B . . 111.8 ?
C3B C2B H2B . . 111.8 ?
C1B C2B H2B . . 111.8 ?
O5B C3B C2B . . 111.05(14) ?
O5B C3B C4B . . 105.70(13) ?
C2B C3B C4B . . 103.33(13) ?
O5B C3B H3B . . 112.1 ?
C2B C3B H3B . . 112.1 ?
C4B C3B H3B . . 112.1 ?
O1B C4B O4B . . 110.79(13) ?
O1B C4B C3B . . 107.05(13) ?
O4B C4B C3B . . 104.23(13) ?
O1B C4B H4B . . 111.5 ?
O4B C4B H4B . . 111.5 ?
C3B C4B H4B . . 111.5 ?
O2B C5B C1B . . 111.88(13) ?
O2B C5B C6B . . 107.07(14) ?
C1B C5B C6B . . 112.48(15) ?
O2B C5B H5B . . 108.4 ?
C1B C5B H5B . . 108.4 ?
C6B C5B H5B . . 108.4 ?
O6B C6B C5B . . 109.96(14) ?
O6B C6B H6B1 . . 109.7 ?
C5B C6B H6B1 . . 109.7 ?
O6B C6B H6B2 . . 109.7 ?
C5B C6B H6B2 . . 109.7 ?
H6B1 C6B H6B2 . . 108.2 ?
C12B C7B C8B . . 116.97(15) ?
C12B C7B B1B . . 122.14(15) ?
C8B C7B B1B . . 120.88(15) ?
C9B C8B C7B . . 121.65(16) ?
C9B C8B H8B . . 119.2 ?
C7B C8B H8B . . 119.2 ?
C8B C9B C10B . . 121.21(15) ?
C8B C9B H9B . . 119.4 ?
C10B C9B H9B . . 119.4 ?
C9B C10B C11B . . 117.51(15) ?
C9B C10B C23B . . 119.47(14) ?
C11B C10B C23B . . 122.97(15) ?
C12B C11B C10B . . 120.96(16) ?
C12B C11B H11B . . 119.5 ?
C10B C11B H11B . . 119.5 ?
C11B C12B C7B . . 121.66(15) ?
C11B C12B H12B . . 119.2 ?
C7B C12B H12B . . 119.2 ?
C18B C13B C14B . . 117.31(15) ?
C18B C13B B2B . . 120.32(15) ?
C14B C13B B2B . . 122.36(15) ?
C15B C14B C13B . . 120.90(16) ?
C15B C14B H14B . . 119.6 ?
C13B C14B H14B . . 119.6 ?
C14B C15B C16B . . 121.53(16) ?
C14B C15B H15B . . 119.2 ?
C16B C15B H15B . . 119.2 ?
C17B C16B C15B . . 117.62(16) ?
C17B C16B C19B . . 122.60(15) ?
C15B C16B C19B . . 119.78(15) ?
C18B C17B C16B . . 120.88(16) ?
C18B C17B H17B . . 119.6 ?
C16B C17B H17B . . 119.6 ?
C17B C18B C13B . . 121.76(16) ?
C17B C18B H18B . . 119.1 ?
C13B C18B H18B . . 119.1 ?
C22B C19B C21B . . 108.83(15) ?
C22B C19B C16B . . 112.05(15) ?
C21B C19B C16B . . 109.33(15) ?
C22B C19B C20B . . 108.07(15) ?
C21B C19B C20B . . 109.92(16) ?
C16B C19B C20B . . 108.62(14) ?
C19B C20B H20D . . 109.5 ?
C19B C20B H20E . . 109.5 ?
H20D C20B H20E . . 109.5 ?
C19B C20B H20F . . 109.5 ?
H20D C20B H20F . . 109.5 ?
H20E C20B H20F . . 109.5 ?
C19B C21B H21D . . 109.5 ?
C19B C21B H21E . . 109.5 ?
H21D C21B H21E . . 109.5 ?
C19B C21B H21F . . 109.5 ?
H21D C21B H21F . . 109.5 ?
H21E C21B H21F . . 109.5 ?
C19B C22B H22D . . 109.5 ?
C19B C22B H22E . . 109.5 ?
H22D C22B H22E . . 109.5 ?
C19B C22B H22F . . 109.5 ?
H22D C22B H22F . . 109.5 ?
H22E C22B H22F . . 109.5 ?
C26B C23B C10B . . 112.44(14) ?
C26B C23B C24B . . 108.49(15) ?
C10B C23B C24B . . 108.16(14) ?
C26B C23B C25B . . 108.54(15) ?
C10B C23B C25B . . 110.41(13) ?
C24B C23B C25B . . 108.72(14) ?
C23B C24B H24D . . 109.5 ?
C23B C24B H24E . . 109.5 ?
H24D C24B H24E . . 109.5 ?
C23B C24B H24F . . 109.5 ?
H24D C24B H24F . . 109.5 ?
H24E C24B H24F . . 109.5 ?
C23B C25B H25D . . 109.5 ?
C23B C25B H25E . . 109.5 ?
H25D C25B H25E . . 109.5 ?
C23B C25B H25F . . 109.5 ?
H25D C25B H25F . . 109.5 ?
H25E C25B H25F . . 109.5 ?
C23B C26B H26D . . 109.5 ?
C23B C26B H26E . . 109.5 ?
H26D C26B H26E . . 109.5 ?
C23B C26B H26F . . 109.5 ?
H26D C26B H26F . . 109.5 ?
H26E C26B H26F . . 109.5 ?
C4B O1B C1B . . 106.21(13) ?
B1B O2B C5B . . 120.82(13) ?
B1B O3B C2B . . 121.14(13) ?
B2B O4B C4B . . 108.85(13) ?
B2B O5B C3B . . 107.75(13) ?
C6B O6B H6B . . 109.5 ?

loop_
_geom_bond_atom_site_label_1
_geom_bond_atom_site_label_2
_geom_bond_site_symmetry_2
_geom_bond_distance
_geom_bond_publ_flag
B1A O2A . 1.366(2) y
B1A O3A . 1.368(2) y
B1A C7A . 1.569(2) y
B2A O5A . 1.369(2) y
B2A O4A . 1.376(2) y
B2A C13A . 1.550(2) y
C1A O1A . 1.454(2) ?
C1A C5A . 1.509(2) ?
C1A C2A . 1.525(2) ?
C1A H1A . 1.0000 ?
C2A O3A . 1.4334(18) ?
C2A C3A . 1.526(2) ?
C2A H2A . 1.0000 ?
C3A O5A . 1.4400(19) ?
C3A C4A . 1.550(2) ?
C3A H3A . 1.0000 ?
C4A O1A . 1.4125(19) ?
C4A O4A . 1.4386(19) ?
C4A H4A . 1.0000 ?
C5A O2A . 1.4362(18) ?
C5A C6A . 1.528(2) ?
C5A H5A . 1.0000 ?
C6A O6A . 1.4248(18) ?
C6A H6A1 . 0.9900 ?
C6A H6A2 . 0.9900 ?
C7A C12A . 1.398(2) ?
C7A C8A . 1.399(2) ?
C8A C9A . 1.387(2) ?
C8A H8A . 0.9500 ?
C9A C10A . 1.401(2) ?
C9A H9A . 0.9500 ?
C10A C11A . 1.398(2) ?
C10A C23A . 1.537(2) ?
C11A C12A . 1.395(2) ?
C11A H11A . 0.9500 ?
C12A H12A . 0.9500 ?
C13A C18A . 1.395(2) ?
C13A C14A . 1.398(2) ?
C14A C15A . 1.383(2) ?
C14A H14A . 0.9500 ?
C15A C16A . 1.399(2) ?
C15A H15A . 0.9500 ?
C16A C17A . 1.403(2) ?
C16A C19A . 1.532(2) ?
C17A C18A . 1.393(2) ?
C17A H17A . 0.9500 ?
C18A H18A . 0.9500 ?
C19A C22A . 1.530(2) ?
C19A C21A . 1.536(2) ?
C19A C20A . 1.539(2) ?
C20A H20A . 0.9800 ?
C20A H20B . 0.9800 ?
C20A H20C . 0.9800 ?
C21A H21A . 0.9800 ?
C21A H21B . 0.9800 ?
C21A H21C . 0.9800 ?
C22A H22A . 0.9800 ?
C22A H22B . 0.9800 ?
C22A H22C . 0.9800 ?
C23A C26A . 1.531(2) ?
C23A C24A . 1.542(2) ?
C23A C25A . 1.542(3) ?
C24A H24A . 0.9800 ?
C24A H24B . 0.9800 ?
C24A H24C . 0.9800 ?
C25A H25A . 0.9800 ?
C25A H25B . 0.9800 ?
C25A H25C . 0.9800 ?
C26A H26A . 0.9800 ?
C26A H26B . 0.9800 ?
C26A H26C . 0.9800 ?
O6A H6A . 0.8400 ?
B1B O3B . 1.365(2) y
B1B O2B . 1.367(2) y
B1B C7B . 1.559(2) y
B2B O5B . 1.375(2) y
B2B O4B . 1.376(2) y
B2B C13B . 1.546(2) y
C1B O1B . 1.446(2) ?
C1B C5B . 1.506(2) ?
C1B C2B . 1.526(2) ?
C1B H1B . 1.0000 ?
C2B O3B . 1.4310(18) ?
C2B C3B . 1.522(2) ?
C2B H2B . 1.0000 ?
C3B O5B . 1.4392(19) ?
C3B C4B . 1.555(2) ?
C3B H3B . 1.0000 ?
C4B O1B . 1.404(2) ?
C4B O4B . 1.4373(19) ?
C4B H4B . 1.0000 ?
C5B O2B . 1.4344(19) ?
C5B C6B . 1.526(3) ?
C5B H5B . 1.0000 ?
C6B O6B . 1.4394(19) ?
C6B H6B1 . 0.9900 ?
C6B H6B2 . 0.9900 ?
C7B C12B . 1.393(2) ?
C7B C8B . 1.397(2) ?
C8B C9B . 1.385(2) ?
C8B H8B . 0.9500 ?
C9B C10B . 1.394(2) ?
C9B H9B . 0.9500 ?
C10B C11B . 1.395(2) ?
C10B C23B . 1.531(2) ?
C11B C12B . 1.391(2) ?
C11B H11B . 0.9500 ?
C12B H12B . 0.9500 ?
C13B C18B . 1.394(2) ?
C13B C14B . 1.409(2) ?
C14B C15B . 1.382(2) ?
C14B H14B . 0.9500 ?
C15B C16B . 1.403(2) ?
C15B H15B . 0.9500 ?
C16B C17B . 1.395(2) ?
C16B C19B . 1.536(2) ?
C17B C18B . 1.390(2) ?
C17B H17B . 0.9500 ?
C18B H18B . 0.9500 ?
C19B C22B . 1.528(3) ?
C19B C21B . 1.534(3) ?
C19B C20B . 1.536(3) ?
C20B H20D . 0.9800 ?
C20B H20E . 0.9800 ?
C20B H20F . 0.9800 ?
C21B H21D . 0.9800 ?
C21B H21E . 0.9800 ?
C21B H21F . 0.9800 ?
C22B H22D . 0.9800 ?
C22B H22E . 0.9800 ?
C22B H22F . 0.9800 ?
C23B C26B . 1.529(2) ?
C23B C24B . 1.536(3) ?
C23B C25B . 1.537(2) ?
C24B H24D . 0.9800 ?
C24B H24E . 0.9800 ?
C24B H24F . 0.9800 ?
C25B H25D . 0.9800 ?
C25B H25E . 0.9800 ?
C25B H25F . 0.9800 ?
C26B H26D . 0.9800 ?
C26B H26E . 0.9800 ?
C26B H26F . 0.9800 ?
O6B H6B . 0.8400 ?

loop_
_geom_hbond_atom_site_label_D
_geom_hbond_atom_site_label_H
_geom_hbond_atom_site_label_A
_geom_hbond_site_symmetry_A
_geom_hbond_distance_DH
_geom_hbond_distance_HA
_geom_hbond_distance_DA
_geom_hbond_angle_DHA
O6A H6A O6B . 0.84 2.07 2.8660(17) 158.2
O6B H6B O1A 2_556 0.84 2.47 3.1131(17) 134.4
C1B H1B O6A . 1.00 2.37 3.318(2) 158.6
C2B H2B O4B 2_456 1.00 2.41 3.379(2) 162.0
C4A H4A O5B 1_655 1.00 2.44 3.246(2) 136.9
C4B H4B O6A 2_446 1.00 2.51 3.231(2) 128.6
C3A H3A O1B 2_556 1.00 2.55 3.480(2) 154.7
C6A H6A1 O4A 2_556 0.99 2.60 3.499(2) 150.3
C1A H1A O6B . 1.00 2.62 3.553(2) 155.1
C2A H2A O4A 2_556 1.00 2.64 3.587(2) 158.7
C14A H14A O2A 2_556 0.95 2.66 3.433(2) 139.0
C3A H3A O4B 2_556 1.00 2.68 3.442(2) 133.1
C3B H3B O4A 1_455 1.00 2.72 3.522(2) 137.3

loop_
_geom_torsion_atom_site_label_1
_geom_torsion_atom_site_label_2
_geom_torsion_atom_site_label_3
_geom_torsion_atom_site_label_4
_geom_torsion_site_symmetry_1
_geom_torsion_site_symmetry_2
_geom_torsion_site_symmetry_3
_geom_torsion_site_symmetry_4
_geom_torsion
_geom_torsion_publ_flag
O1A C1A C2A O3A . . . . 74.30(15) ?
C5A C1A C2A O3A . . . . -45.18(18) ?
O1A C1A C2A C3A . . . . -41.03(15) ?
C5A C1A C2A C3A . . . . -160.51(13) ?
O3A C2A C3A O5A . . . . 157.08(13) ?
C1A C2A C3A O5A . . . . -86.13(16) ?
O3A C2A C3A C4A . . . . -91.21(15) ?
C1A C2A C3A C4A . . . . 25.58(16) ?
O5A C3A C4A O1A . . . . 113.46(13) ?
C2A C3A C4A O1A . . . . -1.40(17) ?
O5A C3A C4A O4A . . . . -3.28(16) ?
C2A C3A C4A O4A . . . . -118.13(13) ?
O1A C1A C5A O2A . . . . -67.31(16) ?
C2A C1A C5A O2A . . . . 47.83(19) ?
O1A C1A C5A C6A . . . . 172.15(13) ?
C2A C1A C5A C6A . . . . -72.71(17) ?
O2A C5A C6A O6A . . . . 172.42(12) ?
C1A C5A C6A O6A . . . . -65.18(17) ?
O2A B1A C7A C12A . . . . -169.26(16) ?
O3A B1A C7A C12A . . . . 11.4(2) ?
O2A B1A C7A C8A . . . . 11.1(2) ?
O3A B1A C7A C8A . . . . -168.20(16) ?
C12A C7A C8A C9A . . . . 1.0(3) ?
B1A C7A C8A C9A . . . . -179.39(15) ?
C7A C8A C9A C10A . . . . 0.0(3) ?
C8A C9A C10A C11A . . . . -0.8(3) ?
C8A C9A C10A C23A . . . . 178.05(16) ?
C9A C10A C11A C12A . . . . 0.5(3) ?
C23A C10A C11A C12A . . . . -178.26(16) ?
C10A C11A C12A C7A . . . . 0.5(3) ?
C8A C7A C12A C11A . . . . -1.2(3) ?
B1A C7A C12A C11A . . . . 179.16(15) ?
O5A B2A C13A C18A . . . . 170.46(16) ?
O4A B2A C13A C18A . . . . -4.8(2) ?
O5A B2A C13A C14A . . . . -3.5(2) ?
O4A B2A C13A C14A . . . . -178.82(16) ?
C18A C13A C14A C15A . . . . -1.3(2) ?
B2A C13A C14A C15A . . . . 172.97(14) ?
C13A C14A C15A C16A . . . . -0.3(3) ?
C14A C15A C16A C17A . . . . 1.7(2) ?
C14A C15A C16A C19A . . . . -177.24(15) ?
C15A C16A C17A C18A . . . . -1.4(2) ?
C19A C16A C17A C18A . . . . 177.48(15) ?
C16A C17A C18A C13A . . . . -0.2(2) ?
C14A C13A C18A C17A . . . . 1.6(2) ?
B2A C13A C18A C17A . . . . -172.60(15) ?
C15A C16A C19A C22A . . . . 176.87(15) ?
C17A C16A C19A C22A . . . . -2.0(2) ?
C15A C16A C19A C21A . . . . 56.9(2) ?
C17A C16A C19A C21A . . . . -121.98(17) ?
C15A C16A C19A C20A . . . . -62.8(2) ?
C17A C16A C19A C20A . . . . 118.34(18) ?
C11A C10A C23A C26A . . . . -5.6(2) ?
C9A C10A C23A C26A . . . . 175.65(16) ?
C11A C10A C23A C24A . . . . -126.13(18) ?
C9A C10A C23A C24A . . . . 55.1(2) ?
C11A C10A C23A C25A . . . . 114.73(18) ?
C9A C10A C23A C25A . . . . -64.0(2) ?
O4A C4A O1A C1A . . . . 87.99(15) ?
C3A C4A O1A C1A . . . . -25.19(16) ?
C5A C1A O1A C4A . . . . 164.40(13) ?
C2A C1A O1A C4A . . . . 41.93(15) ?
O3A B1A O2A C5A . . . . 2.6(2) ?
C7A B1A O2A C5A . . . . -176.74(14) ?
C1A C5A O2A B1A . . . . -26.3(2) ?
C6A C5A O2A B1A . . . . 97.08(16) ?
O2A B1A O3A C2A . . . . 0.2(2) ?
C7A B1A O3A C2A . . . . 179.45(14) ?
C1A C2A O3A B1A . . . . 21.1(2) ?
C3A C2A O3A B1A . . . . 131.94(16) ?
O5A B2A O4A C4A . . . . -6.34(18) ?
C13A B2A O4A C4A . . . . 169.33(15) ?
O1A C4A O4A B2A . . . . -109.01(15) ?
C3A C4A O4A B2A . . . . 5.65(16) ?
O4A B2A O5A C3A . . . . 4.07(18) ?
C13A B2A O5A C3A . . . . -171.72(14) ?
C2A C3A O5A B2A . . . . 110.44(15) ?
C4A C3A O5A B2A . . . . -0.26(17) ?
O1B C1B C2B O3B . . . . 75.41(16) ?
C5B C1B C2B O3B . . . . -44.13(19) ?
O1B C1B C2B C3B . . . . -38.70(15) ?
C5B C1B C2B C3B . . . . -158.24(14) ?
O3B C2B C3B O5B . . . . 150.91(12) ?
C1B C2B C3B O5B . . . . -91.89(15) ?
O3B C2B C3B C4B . . . . -96.18(14) ?
C1B C2B C3B C4B . . . . 21.02(16) ?
O5B C3B C4B O1B . . . . 120.61(14) ?
C2B C3B C4B O1B . . . . 3.86(17) ?
O5B C3B C4B O4B . . . . 3.17(16) ?
C2B C3B C4B O4B . . . . -113.58(13) ?
O1B C1B C5B O2B . . . . -71.57(18) ?
C2B C1B C5B O2B . . . . 43.9(2) ?
O1B C1B C5B C6B . . . . 167.87(13) ?
C2B C1B C5B C6B . . . . -76.71(18) ?
O2B C5B C6B O6B . . . . 175.05(12) ?
C1B C5B C6B O6B . . . . -61.65(18) ?
O3B B1B C7B C12B . . . . 8.0(3) ?
O2B B1B C7B C12B . . . . -171.35(18) ?
O3B B1B C7B C8B . . . . -172.72(17) ?
O2B B1B C7B C8B . . . . 8.0(3) ?
C12B C7B C8B C9B . . . . -0.4(3) ?
B1B C7B C8B C9B . . . . -179.74(18) ?
C7B C8B C9B C10B . . . . 2.0(3) ?
C8B C9B C10B C11B . . . . -2.3(3) ?
C8B C9B C10B C23B . . . . 179.83(17) ?
C9B C10B C11B C12B . . . . 1.1(3) ?
C23B C10B C11B C12B . . . . 178.85(17) ?
C10B C11B C12B C7B . . . . 0.5(3) ?
C8B C7B C12B C11B . . . . -0.9(3) ?
B1B C7B C12B C11B . . . . 178.49(18) ?
O5B B2B C13B C18B . . . . 177.87(16) ?
O4B B2B C13B C18B . . . . -5.5(2) ?
O5B B2B C13B C14B . . . . -2.8(3) ?
O4B B2B C13B C14B . . . . 173.86(16) ?
C18B C13B C14B C15B . . . . -0.1(3) ?
B2B C13B C14B C15B . . . . -179.50(16) ?
C13B C14B C15B C16B . . . . -0.1(3) ?
C14B C15B C16B C17B . . . . 0.4(3) ?
C14B C15B C16B C19B . . . . 179.98(16) ?
C15B C16B C17B C18B . . . . -0.5(2) ?
C19B C16B C17B C18B . . . . 179.93(16) ?
C16B C17B C18B C13B . . . . 0.3(3) ?
C14B C13B C18B C17B . . . . 0.0(2) ?
B2B C13B C18B C17B . . . . 179.41(16) ?
C17B C16B C19B C22B . . . . -2.6(2) ?
C15B C16B C19B C22B . . . . 177.82(16) ?
C17B C16B C19B C21B . . . . -123.37(18) ?
C15B C16B C19B C21B . . . . 57.1(2) ?
C17B C16B C19B C20B . . . . 116.68(19) ?
C15B C16B C19B C20B . . . . -62.9(2) ?
C9B C10B C23B C26B . . . . -168.22(16) ?
C11B C10B C23B C26B . . . . 14.1(2) ?
C9B C10B C23B C24B . . . . 72.0(2) ?
C11B C10B C23B C24B . . . . -105.69(19) ?
C9B C10B C23B C25B . . . . -46.8(2) ?
C11B C10B C23B C25B . . . . 135.47(18) ?
O4B C4B O1B C1B . . . . 83.90(15) ?
C3B C4B O1B C1B . . . . -29.15(16) ?
C5B C1B O1B C4B . . . . 165.60(12) ?
C2B C1B O1B C4B . . . . 42.82(15) ?
O3B B1B O2B C5B . . . . -1.5(3) ?
C7B B1B O2B C5B . . . . 177.80(15) ?
C1B C5B O2B B1B . . . . -21.1(2) ?
C6B C5B O2B B1B . . . . 102.53(18) ?
O2B B1B O3B C2B . . . . 0.9(3) ?
C7B B1B O3B C2B . . . . -178.35(15) ?
C3B C2B O3B B1B . . . . 133.04(16) ?
C1B C2B O3B B1B . . . . 21.7(2) ?
O5B B2B O4B C4B . . . . -0.18(19) ?
C13B B2B O4B C4B . . . . -177.13(15) ?
O1B C4B O4B B2B . . . . -116.70(15) ?
C3B C4B O4B B2B . . . . -1.87(16) ?
O4B B2B O5B C3B . . . . 2.35(19) ?
C13B B2B O5B C3B . . . . 179.26(15) ?
C2B C3B O5B B2B . . . . 108.06(15) ?
C4B C3B O5B B2B . . . . -3.34(17) ?
